data_2201708
loop_
_publ_author_name
'Bi, Wenhua'
'Sun, Daofeng'
'Cao, Rong'
'Hong, Maochun'

_publ_section_title
;
 Bis(dicyclohexylammonium) tungstate dihydrate,
 [NH~2~(C~6~H~11~)~2~]~2~[WO~4~]&#x00B7;2H~2~O
;
_journal_issue 11
_journal_name_full 'Acta Crystallographica Section E'
_journal_page_first m611
_journal_page_last m612
_journal_paper_doi 10.1107/S1600536802017828
_journal_volume 58
_journal_year 2002
_chemical_formula_iupac '(C12 H24 N1)2 [W O4], 2H2 O'
_chemical_formula_moiety '2C12 H24 N1 1+, W O4 2-, 2H2 O'
_chemical_formula_sum 'C24 H52 N2 O6 W'
_chemical_formula_weight 648.54
_chemical_name_systematic
;
Bis(dicyclohexylammonium) tungstate dihydrate
;
_space_group_IT_number 122
_symmetry_cell_setting tetragonal
_symmetry_space_group_name_Hall 'I -4 2bw'
_symmetry_space_group_name_H-M 'I -4 2 d'
_atom_sites_solution_hydrogens geom
_atom_sites_solution_primary direct
_atom_sites_solution_secondary difmap
_audit_creation_method SHELXL-97
_cell_angle_alpha 90.00
_cell_angle_beta 90.00
_cell_angle_gamma 90.00
_cell_formula_units_Z 4
_cell_length_a 12.7053(8)
_cell_length_b 12.7053(8)
_cell_length_c 17.6737(15)
_cell_measurement_reflns_used 109
_cell_measurement_temperature 293(2)
_cell_measurement_theta_max 25.0
_cell_measurement_theta_min 2.0
_cell_volume 2853.0(4)
_computing_cell_refinement 'SADABS (Siemens, 1996)'
_computing_data_collection 'SMART (Siemens, 1994)'
_computing_data_reduction 'SAINT (Siemens, 1994)'
_computing_molecular_graphics SHELXTL
_computing_publication_material SHELXTL
_computing_structure_refinement SHELXTL
_computing_structure_solution 'SHELXTL (Siemens, 1996)'
_diffrn_ambient_temperature 293(2)
_diffrn_measured_fraction_theta_full 0.997
_diffrn_measured_fraction_theta_max 0.997
_diffrn_measurement_device_type 'Siemens SMART CCD'
_diffrn_measurement_method \w
_diffrn_radiation_monochromator graphite
_diffrn_radiation_source 'fine-focus sealed tube'
_diffrn_radiation_type MoK\a
_diffrn_radiation_wavelength 0.71073
_diffrn_reflns_av_R_equivalents 0.028
_diffrn_reflns_av_sigmaI/netI 0.028
_diffrn_reflns_limit_h_max 15
_diffrn_reflns_limit_h_min -9
_diffrn_reflns_limit_k_max 9
_diffrn_reflns_limit_k_min -14
_diffrn_reflns_limit_l_max 20
_diffrn_reflns_limit_l_min -19
_diffrn_reflns_number 3260
_diffrn_reflns_theta_full 25.0
_diffrn_reflns_theta_max 25.0
_diffrn_reflns_theta_min 2.0
_diffrn_standards_decay_% 0
_diffrn_standards_number 0
_exptl_absorpt_coefficient_mu 4.09
_exptl_absorpt_correction_T_max 1.000
_exptl_absorpt_correction_T_min .756
_exptl_absorpt_correction_type empirical
_exptl_absorpt_process_details '(SADABS; Sheldrick, 1996)'
_exptl_crystal_colour colorless
_exptl_crystal_density_diffrn 1.500
_exptl_crystal_density_method 'not measured'
_exptl_crystal_description prism
_exptl_crystal_F_000 1328
_exptl_crystal_size_max .45
_exptl_crystal_size_mid .15
_exptl_crystal_size_min .10
_refine_diff_density_max 0.78
_refine_diff_density_min -0.50
_refine_ls_abs_structure_details 'Flack, 1983'
_refine_ls_abs_structure_Flack 0.020(19)
_refine_ls_extinction_coef 0.00374(15)
_refine_ls_extinction_expression Fc^*^=kFc[1+0.001xFc^2^\l^3^/sin(2\q)]^-1/4^
_refine_ls_extinction_method SHELXTL
_refine_ls_goodness_of_fit_ref 1.05
_refine_ls_hydrogen_treatment constr
_refine_ls_matrix_type full
_refine_ls_number_parameters 77
_refine_ls_number_reflns 1243
_refine_ls_number_restraints 0
_refine_ls_restrained_S_all 1.05
_refine_ls_R_factor_all 0.026
_refine_ls_R_factor_gt 0.020
_refine_ls_shift/su_max <0.001
_refine_ls_shift/su_mean 0.000
_refine_ls_structure_factor_coef Fsqd
_refine_ls_weighting_details 'calc w = 1/[\s^2^(Fo^2^)+(0.0129P)^2^+8.2983P] where P = (Fo^2^+2Fc^2^)/3'
_refine_ls_weighting_scheme calc
_refine_ls_wR_factor_gt 0.043
_refine_ls_wR_factor_ref 0.046
_reflns_number_gt 1106
_reflns_number_total 1243
_reflns_threshold_expression I>2\s(I)
_cod_data_source_file ya6115.cif
_cod_data_source_block I
_cod_depositor_comments
;
 Marking attached hydrogen atoms.

 Antanas Vaitkus,
 2017-03-27

The following automatic conversions were performed:
'_symmetry_cell_setting' value 'Tetragonal' changed to 'tetragonal'
according to '/home/saulius/struct/CIF-dictionaries/cif_core.dic'
dictionary named 'cif_core.dic' version 2.4.1 from 2010-06-29.

Automatic conversion script
Id: cif_fix_enum 1527 2010-12-29 10:47:43Z saulius 

The following automatic conversions were performed:

'_symmetry_cell_setting' value 'Tetragonal' changed to 'tetragonal'
according to /home/saulius/struct/CIF-dictionaries/cif_core.dic
dictionary named 'cif_core.dic' version 2.4.1 from 2010-06-29.

Automatic conversion script
Id: cif_fix_values 1715 2011-07-08 13:25:40Z adriana 
;
_cod_database_code 2201708
_cod_database_fobs_code 2201708

loop_
_symmetry_equiv_pos_as_xyz
'x, y, z'
'-x, -y, z'
'y, -x, -z'
'-y, x, -z'
'-x+1/2, y, -z+3/4'
'x+1/2, -y, -z+3/4'
'-y+1/2, -x, z+3/4'
'y+1/2, x, z+3/4'
'x+1/2, y+1/2, z+1/2'
'-x+1/2, -y+1/2, z+1/2'
'y+1/2, -x+1/2, -z+1/2'
'-y+1/2, x+1/2, -z+1/2'
'-x+1, y+1/2, -z+5/4'
'x+1, -y+1/2, -z+5/4'
'-y+1, -x+1/2, z+5/4'
'y+1, x+1/2, z+5/4'

loop_
_atom_site_label
_atom_site_fract_x
_atom_site_fract_y
_atom_site_fract_z
_atom_site_U_iso_or_equiv
_atom_site_adp_type
_atom_site_calc_flag
_atom_site_refinement_flags
_atom_site_occupancy
_atom_site_disorder_assembly
_atom_site_disorder_group
_atom_site_type_symbol
_atom_site_attached_hydrogens
W 1.0000 0.5000 0.2500 0.02651(13) Uani d S 1 . . W 0
O 1.1098(3) 0.4674(3) 0.3071(2) 0.0493(10) Uani d . 1 . . O 0
O01 1.2500 0.3148(6) 0.3750 0.099(3) Uani d S 1 . . O 2
N 1.1048(4) 0.2500 0.1250 0.0337(13) Uani d S 1 . . N 0
HN 1.0627 0.2044 0.1005 0.040 Uiso calc R 1 . . H 0
C1 1.1652(4) 0.1892(4) 0.1835(3) 0.0377(12) Uani d . 1 . . C 0
H1 1.2082 0.2386 0.2128 0.045 Uiso calc R 1 . . H 0
C2 1.0850(5) 0.1374(5) 0.2369(3) 0.0499(15) Uani d . 1 . . C 0
H2A 1.0383 0.0923 0.2080 0.060 Uiso calc R 1 . . H 0
H2B 1.0427 0.1914 0.2611 0.060 Uiso calc R 1 . . H 0
C3 1.1420(5) 0.0718(5) 0.2978(3) 0.0563(16) Uani d . 1 . . C 0
H3A 1.1833 0.1181 0.3297 0.068 Uiso calc R 1 . . H 0
H3B 1.0903 0.0368 0.3294 0.068 Uiso calc R 1 . . H 0
C4 1.2134(4) -0.0096(6) 0.2621(3) 0.0562(15) Uani d . 1 . . C 0
H4A 1.1715 -0.0601 0.2340 0.067 Uiso calc R 1 . . H 0
H4B 1.2511 -0.0474 0.3014 0.067 Uiso calc R 1 . . H 0
C5 1.2928(5) 0.0439(5) 0.2085(4) 0.0606(17) Uani d . 1 . . C 0
H5A 1.3385 0.0896 0.2376 0.073 Uiso calc R 1 . . H 0
H5B 1.3362 -0.0095 0.1847 0.073 Uiso calc R 1 . . H 0
C6 1.2375(4) 0.1082(4) 0.1475(3) 0.0487(14) Uani d . 1 . . C 0
H6A 1.2895 0.1435 0.1163 0.058 Uiso calc R 1 . . H 0
H6B 1.1968 0.0618 0.1164 0.058 Uiso calc R 1 . . H 0

loop_
_atom_site_aniso_label
_atom_site_aniso_U_11
_atom_site_aniso_U_22
_atom_site_aniso_U_33
_atom_site_aniso_U_12
_atom_site_aniso_U_13
_atom_site_aniso_U_23
W 0.02543(14) 0.02543(14) 0.02869(17) 0.000 0.000 0.000
O 0.038(2) 0.048(3) 0.062(2) -0.0021(15) -0.0272(17) 0.0067(17)
O01 0.085(6) 0.049(4) 0.162(9) 0.000 -0.048(6) 0.000
N 0.027(3) 0.035(3) 0.039(3) 0.000 0.000 -0.006(3)
C1 0.036(3) 0.034(3) 0.043(3) -0.002(2) -0.003(2) -0.006(2)
C2 0.046(3) 0.050(3) 0.054(4) 0.001(3) 0.013(3) -0.002(3)
C3 0.064(4) 0.058(4) 0.046(3) 0.003(3) 0.007(3) 0.011(3)
C4 0.064(3) 0.043(3) 0.062(3) 0.012(4) -0.007(2) 0.015(5)
C5 0.049(3) 0.068(4) 0.065(4) 0.018(3) 0.003(3) 0.010(3)
C6 0.042(3) 0.051(3) 0.053(3) 0.006(3) 0.007(3) 0.006(3)

loop_
_atom_type_symbol
_atom_type_description
_atom_type_scat_dispersion_real
_atom_type_scat_dispersion_imag
_atom_type_scat_source
C C 0.0033 0.0016 'International Tables Vol C Tables 4.2.6.8 and 6.1.1.4'
H H 0.0000 0.0000 'International Tables Vol C Tables 4.2.6.8 and 6.1.1.4'
N N 0.0061 0.0033 'International Tables Vol C Tables 4.2.6.8 and 6.1.1.4'
O O 0.0106 0.0060 'International Tables Vol C Tables 4.2.6.8 and 6.1.1.4'
W W -0.8490 6.8722 'International Tables Vol C Tables 4.2.6.8 and 6.1.1.4'

loop_
_geom_angle_atom_site_label_1
_geom_angle_atom_site_label_2
_geom_angle_atom_site_label_3
_geom_angle_site_symmetry_1
_geom_angle_site_symmetry_3
_geom_angle
O W O 11_565 12_645 110.5(3)
O W O 11_565 2_765 108.94(13)
O W O 12_645 2_765 108.94(13)
O W O 11_565 . 108.94(13)
O W O 12_645 . 108.94(13)
O W O 2_765 . 110.5(3)
C1 N C1 . 14_454 118.5(6)
C1 N HN . . 107.7
C1 N HN 14_454 . 107.7
N C1 C6 . . 111.7(4)
N C1 C2 . . 107.7(4)
C6 C1 C2 . . 111.6(4)
N C1 H1 . . 108.6
C6 C1 H1 . . 108.6
C2 C1 H1 . . 108.6
C1 C2 C3 . . 110.4(5)
C1 C2 H2A . . 109.6
C3 C2 H2A . . 109.6
C1 C2 H2B . . 109.6
C3 C2 H2B . . 109.6
H2A C2 H2B . . 108.1
C4 C3 C2 . . 111.1(5)
C4 C3 H3A . . 109.4
C2 C3 H3A . . 109.4
C4 C3 H3B . . 109.4
C2 C3 H3B . . 109.4
H3A C3 H3B . . 108.0
C3 C4 C5 . . 110.3(6)
C3 C4 H4A . . 109.6
C5 C4 H4A . . 109.6
C3 C4 H4B . . 109.6
C5 C4 H4B . . 109.6
H4A C4 H4B . . 108.1
C6 C5 C4 . . 111.7(5)
C6 C5 H5A . . 109.3
C4 C5 H5A . . 109.3
C6 C5 H5B . . 109.3
C4 C5 H5B . . 109.3
H5A C5 H5B . . 107.9
C1 C6 C5 . . 110.2(5)
C1 C6 H6A . . 109.6
C5 C6 H6A . . 109.6
C1 C6 H6B . . 109.6
C5 C6 H6B . . 109.6
H6A C6 H6B . . 108.1

loop_
_geom_bond_atom_site_label_1
_geom_bond_atom_site_label_2
_geom_bond_site_symmetry_2
_geom_bond_distance
_geom_bond_publ_flag
W O 11_565 1.771(3) ?
W O 12_645 1.771(3) ?
W O 2_765 1.771(3) ?
W O . 1.771(3) ?
N C1 . 1.502(6) ?
N C1 14_454 1.502(6) ?
N HN . 0.900 ?
C1 C6 . 1.519(7) ?
C1 C2 . 1.538(7) ?
C1 H1 . 0.9800 ?
C2 C3 . 1.542(8) ?
C2 H2A . 0.9700 ?
C2 H2B . 0.9700 ?
C3 C4 . 1.514(9) ?
C3 H3A . 0.9700 ?
C3 H3B . 0.9700 ?
C4 C5 . 1.541(8) ?
C4 H4A . 0.9700 ?
C4 H4B . 0.9700 ?
C5 C6 . 1.524(8) ?
C5 H5A . 0.9700 ?
C5 H5B . 0.9700 ?
C6 H6A . 0.9700 ?
C6 H6B . 0.9700 ?
